data_1547874
loop_
_publ_author_name
'Ramesh, Balu'
'Jeganmohan, Masilamani'

_publ_section_title
;
 Ruthenium-Catalyzed Remote C-H Sulfonylation of N-Aryl-2-aminopyridines
 with Aromatic Sulfonyl Chlorides.
;
_journal_issue 21
_journal_name_full 'Organic letters'
_journal_page_first 6000
_journal_page_last 6003
_journal_paper_doi 10.1021/acs.orglett.7b03051
_journal_volume 19
_journal_year 2017
_chemical_formula_sum 'C19 H18 N2 O2 S'
_chemical_formula_weight 338.41
_space_group_crystal_system monoclinic
_space_group_IT_number 15
_space_group_name_Hall '-C 2yc'
_space_group_name_H-M_alt 'C 1 2/c 1'
_symmetry_space_group_name_Hall '-C 2yc'
_symmetry_space_group_name_H-M 'C 1 2/c 1'
_atom_sites_solution_hydrogens mixed
_audit_creation_method SHELXL-2014/7
_cell_angle_alpha 90
_cell_angle_beta 99.0075(15)
_cell_angle_gamma 90
_cell_formula_units_Z 8
_cell_length_a 14.3000(5)
_cell_length_b 8.3251(3)
_cell_length_c 29.9248(10)
_cell_measurement_reflns_used 2828
_cell_measurement_temperature 296(2)
_cell_measurement_theta_max 23.96
_cell_measurement_theta_min 2.84
_cell_volume 3518.6(2)
_computing_cell_refinement 'Bruker SAINT'
_computing_data_collection 'Bruker APEX2'
_computing_data_reduction 'Bruker SAINT'
_computing_molecular_graphics 'Bruker SHELXTL'
_computing_publication_material 'Bruker SHELXTL'
_computing_structure_refinement 'SHELXL-2014/7 (Sheldrick, 2014)'
_computing_structure_solution 'SHELXS-97 (Sheldrick 2008)'
_diffrn_ambient_temperature 296(2)
_diffrn_measured_fraction_theta_full 0.999
_diffrn_measured_fraction_theta_max 0.999
_diffrn_measurement_device_type 'Bruker APEX-II CCD'
_diffrn_measurement_method '\f and \w scans'
_diffrn_radiation_type MoK\a
_diffrn_radiation_wavelength 0.71073
_diffrn_reflns_av_R_equivalents 0.0313
_diffrn_reflns_av_unetI/netI 0.0339
_diffrn_reflns_Laue_measured_fraction_full 0.999
_diffrn_reflns_Laue_measured_fraction_max 0.999
_diffrn_reflns_limit_h_max 16
_diffrn_reflns_limit_h_min -14
_diffrn_reflns_limit_k_max 9
_diffrn_reflns_limit_k_min -8
_diffrn_reflns_limit_l_max 35
_diffrn_reflns_limit_l_min -32
_diffrn_reflns_number 10770
_diffrn_reflns_point_group_measured_fraction_full 0.999
_diffrn_reflns_point_group_measured_fraction_max 0.999
_diffrn_reflns_theta_full 25.000
_diffrn_reflns_theta_max 25.000
_diffrn_reflns_theta_min 1.378
_exptl_absorpt_coefficient_mu 0.197
_exptl_absorpt_correction_type none
_exptl_crystal_colour colourless
_exptl_crystal_density_diffrn 1.278
_exptl_crystal_description Block
_exptl_crystal_F_000 1424
_exptl_crystal_size_max 0.250
_exptl_crystal_size_mid 0.220
_exptl_crystal_size_min 0.100
_refine_diff_density_max 0.213
_refine_diff_density_min -0.266
_refine_diff_density_rms 0.039
_refine_ls_extinction_method none
_refine_ls_goodness_of_fit_ref 1.031
_refine_ls_hydrogen_treatment mixed
_refine_ls_matrix_type full
_refine_ls_number_parameters 223
_refine_ls_number_reflns 3082
_refine_ls_number_restraints 0
_refine_ls_restrained_S_all 1.031
_refine_ls_R_factor_all 0.0728
_refine_ls_R_factor_gt 0.0464
_refine_ls_shift/su_max 0.008
_refine_ls_shift/su_mean 0.000
_refine_ls_structure_factor_coef Fsqd
_refine_ls_weighting_details 'w=1/[\s^2^(Fo^2^)+(0.0457P)^2^+2.5887P] where P=(Fo^2^+2Fc^2^)/3'
_refine_ls_weighting_scheme calc
_refine_ls_wR_factor_gt 0.1029
_refine_ls_wR_factor_ref 0.1175
_reflns_Friedel_coverage 0.000
_reflns_number_gt 2141
_reflns_number_total 3082
_reflns_threshold_expression 'I > 2\s(I)'
_cod_data_source_file ol7b03051_si_002.cif
_cod_data_source_block 129
_cod_database_code 1547874
_shelx_shelxl_version_number 2014/7
_shelx_space_group_comment
; 
The symmetry employed for this shelxl refinement is uniquely defined 
by the following loop, which should always be used as a source of 
symmetry information in preference to the above space-group names. 
They are only intended as comments. 
;
_shelx_estimated_absorpt_t_min 0.952
_shelx_estimated_absorpt_t_max 0.981

loop_
_space_group_symop_operation_xyz
'x, y, z'
'-x, y, -z+1/2'
'x+1/2, y+1/2, z'
'-x+1/2, y+1/2, -z+1/2'
'-x, -y, -z'
'x, -y, z-1/2'
'-x+1/2, -y+1/2, -z'
'x+1/2, -y+1/2, z-1/2'

loop_
_atom_site_label
_atom_site_type_symbol
_atom_site_fract_x
_atom_site_fract_y
_atom_site_fract_z
_atom_site_U_iso_or_equiv
_atom_site_adp_type
_atom_site_occupancy
_atom_site_site_symmetry_order
_atom_site_calc_flag
_atom_site_refinement_flags_posn
_atom_site_refinement_flags_adp
C1 C 0.26442(18) 0.1646(3) 0.33317(8) 0.0565(7) Uani 1 1 d . .
H1 H 0.2340 0.2363 0.3499 0.068 Uiso 1 1 calc R U
C2 C 0.36168(18) 0.1577(3) 0.33952(9) 0.0610(7) Uani 1 1 d . .
H2 H 0.3961 0.2237 0.3612 0.073 Uiso 1 1 calc R U
C3 C 0.40947(18) 0.0567(4) 0.31488(9) 0.0638(8) Uani 1 1 d . .
C4 C 0.3561(2) -0.0394(4) 0.28283(9) 0.0678(8) Uani 1 1 d . .
H4 H 0.3868 -0.1070 0.2651 0.081 Uiso 1 1 calc R U
C5 C 0.25879(17) -0.0375(3) 0.27663(8) 0.0584(7) Uani 1 1 d . .
H5 H 0.2244 -0.1051 0.2554 0.070 Uiso 1 1 calc R U
C6 C 0.21211(16) 0.0650(3) 0.30197(7) 0.0485(6) Uani 1 1 d . .
C7 C 0.05098(16) 0.0667(3) 0.32335(7) 0.0494(6) Uani 1 1 d . .
C8 C -0.10470(17) 0.0874(3) 0.33309(7) 0.0526(7) Uani 1 1 d . .
H8 H -0.1678 0.1033 0.3207 0.063 Uiso 1 1 calc R U
C9 C -0.08278(16) 0.0650(3) 0.37900(7) 0.0448(6) Uani 1 1 d . .
C10 C 0.01119(17) 0.0388(3) 0.39730(7) 0.0540(7) Uani 1 1 d . .
H10 H 0.0280 0.0210 0.4282 0.065 Uiso 1 1 calc R U
C11 C 0.07877(17) 0.0395(3) 0.36984(7) 0.0554(7) Uani 1 1 d . .
H11 H 0.1421 0.0221 0.3817 0.066 Uiso 1 1 calc R U
C12 C -0.15438(14) 0.2243(3) 0.44827(7) 0.0417(6) Uani 1 1 d . .
C13 C -0.12824(17) 0.2056(3) 0.49426(8) 0.0557(7) Uani 1 1 d . .
H13 H -0.1196 0.1034 0.5068 0.067 Uiso 1 1 calc R U
C14 C -0.11499(18) 0.3395(4) 0.52150(8) 0.0633(8) Uani 1 1 d . .
H14 H -0.0972 0.3263 0.5525 0.076 Uiso 1 1 calc R U
C15 C -0.12742(17) 0.4924(3) 0.50399(9) 0.0558(7) Uani 1 1 d . .
C16 C -0.15436(18) 0.5081(3) 0.45773(9) 0.0603(7) Uani 1 1 d . .
H16 H -0.1637 0.6101 0.4452 0.072 Uiso 1 1 calc R U
C17 C -0.16752(17) 0.3758(3) 0.42997(8) 0.0539(6) Uani 1 1 d . .
H17 H -0.1852 0.3887 0.3989 0.065 Uiso 1 1 calc R U
C18 C 0.5167(2) 0.0529(5) 0.32238(13) 0.1103(14) Uani 1 1 d . .
H18A H 0.5380 -0.0565 0.3252 0.165 Uiso 1 1 calc R U
H18B H 0.5406 0.1106 0.3495 0.165 Uiso 1 1 calc R U
H18C H 0.5394 0.1021 0.2971 0.165 Uiso 1 1 calc R U
C19 C -0.1120(2) 0.6377(4) 0.53422(10) 0.0805(9) Uani 1 1 d . .
H19A H -0.1580 0.7184 0.5235 0.121 Uiso 1 1 calc R U
H19B H -0.0495 0.6793 0.5339 0.121 Uiso 1 1 calc R U
H19C H -0.1188 0.6078 0.5645 0.121 Uiso 1 1 calc R U
N1 N 0.11210(14) 0.0708(3) 0.29296(7) 0.0617(7) Uani 1 1 d . .
N2 N -0.04045(13) 0.0876(3) 0.30534(6) 0.0549(6) Uani 1 1 d . .
O1 O -0.26121(12) 0.0721(3) 0.38328(6) 0.0726(6) Uani 1 1 d . .
O2 O -0.15603(15) -0.0840(2) 0.44084(6) 0.0753(6) Uani 1 1 d . .
S1 S -0.17251(4) 0.05579(8) 0.41273(2) 0.0524(2) Uani 1 1 d . .
H1N H 0.0850(17) 0.076(3) 0.2628(9) 0.069(8) Uiso 1 1 d . .

loop_
_atom_site_aniso_label
_atom_site_aniso_U_11
_atom_site_aniso_U_22
_atom_site_aniso_U_33
_atom_site_aniso_U_23
_atom_site_aniso_U_13
_atom_site_aniso_U_12
C1 0.0617(16) 0.0576(19) 0.0508(14) -0.0070(13) 0.0108(12) 0.0049(13)
C2 0.0637(17) 0.059(2) 0.0582(15) -0.0043(14) 0.0047(13) -0.0113(14)
C3 0.0497(15) 0.078(2) 0.0640(17) 0.0045(16) 0.0088(13) 0.0014(15)
C4 0.0661(18) 0.077(2) 0.0637(17) -0.0074(16) 0.0206(14) 0.0137(16)
C5 0.0595(16) 0.067(2) 0.0489(14) -0.0101(13) 0.0094(12) 0.0027(14)
C6 0.0482(13) 0.0594(17) 0.0379(12) 0.0025(12) 0.0068(10) 0.0064(12)
C7 0.0490(14) 0.0615(18) 0.0374(12) -0.0017(12) 0.0058(10) 0.0067(12)
C8 0.0473(13) 0.0680(19) 0.0415(13) 0.0011(12) 0.0038(11) 0.0036(12)
C9 0.0502(13) 0.0470(16) 0.0374(12) -0.0019(11) 0.0072(10) -0.0004(11)
C10 0.0639(16) 0.0649(19) 0.0321(12) 0.0034(12) 0.0046(11) 0.0019(13)
C11 0.0477(13) 0.078(2) 0.0389(13) 0.0032(13) 0.0022(10) 0.0096(13)
C12 0.0430(12) 0.0423(15) 0.0414(12) 0.0030(11) 0.0119(10) -0.0018(11)
C13 0.0729(17) 0.0521(18) 0.0416(13) 0.0088(13) 0.0076(12) 0.0002(14)
C14 0.0762(18) 0.074(2) 0.0396(13) -0.0049(14) 0.0093(12) -0.0078(16)
C15 0.0498(14) 0.0594(19) 0.0636(17) -0.0140(14) 0.0256(12) -0.0119(13)
C16 0.0748(18) 0.0454(17) 0.0640(17) 0.0044(14) 0.0214(14) 0.0008(14)
C17 0.0629(16) 0.0558(18) 0.0432(13) 0.0034(13) 0.0092(11) 0.0007(13)
C18 0.0569(19) 0.156(4) 0.118(3) -0.018(3) 0.0136(18) 0.004(2)
C19 0.084(2) 0.075(2) 0.090(2) -0.0351(18) 0.0373(17) -0.0229(17)
N1 0.0474(12) 0.103(2) 0.0343(11) -0.0027(11) 0.0054(9) 0.0086(12)
N2 0.0474(11) 0.0816(17) 0.0354(10) 0.0002(10) 0.0057(9) 0.0068(11)
O1 0.0493(10) 0.1064(17) 0.0618(11) -0.0198(11) 0.0077(8) -0.0187(10)
O2 0.1173(16) 0.0444(12) 0.0733(12) 0.0059(10) 0.0431(11) -0.0092(11)
S1 0.0587(4) 0.0529(5) 0.0485(4) -0.0046(3) 0.0173(3) -0.0103(3)

loop_
_atom_type_symbol
_atom_type_description
_atom_type_scat_dispersion_real
_atom_type_scat_dispersion_imag
_atom_type_scat_source
C C 0.0033 0.0016 'International Tables Vol C Tables 4.2.6.8 and 6.1.1.4'
H H 0.0000 0.0000 'International Tables Vol C Tables 4.2.6.8 and 6.1.1.4'
N N 0.0061 0.0033 'International Tables Vol C Tables 4.2.6.8 and 6.1.1.4'
O O 0.0106 0.0060 'International Tables Vol C Tables 4.2.6.8 and 6.1.1.4'
S S 0.1246 0.1234 'International Tables Vol C Tables 4.2.6.8 and 6.1.1.4'

loop_
_geom_angle_atom_site_label_1
_geom_angle_atom_site_label_2
_geom_angle_atom_site_label_3
_geom_angle
C2 C1 C6 119.9(2)
C2 C1 H1 120.1
C6 C1 H1 120.1
C3 C2 C1 122.0(2)
C3 C2 H2 119.0
C1 C2 H2 119.0
C2 C3 C4 117.4(2)
C2 C3 C18 120.8(3)
C4 C3 C18 121.8(3)
C5 C4 C3 121.6(3)
C5 C4 H4 119.2
C3 C4 H4 119.2
C4 C5 C6 119.9(2)
C4 C5 H5 120.0
C6 C5 H5 120.0
C1 C6 C5 119.1(2)
C1 C6 N1 122.3(2)
C5 C6 N1 118.5(2)
N2 C7 N1 114.57(19)
N2 C7 C11 121.6(2)
N1 C7 C11 123.8(2)
N2 C8 C9 123.5(2)
N2 C8 H8 118.2
C9 C8 H8 118.2
C8 C9 C10 118.1(2)
C8 C9 S1 120.58(18)
C10 C9 S1 121.14(17)
C11 C10 C9 119.8(2)
C11 C10 H10 120.1
C9 C10 H10 120.1
C10 C11 C7 118.7(2)
C10 C11 H11 120.6
C7 C11 H11 120.6
C17 C12 C13 120.0(2)
C17 C12 S1 119.57(17)
C13 C12 S1 120.41(19)
C14 C13 C12 119.4(2)
C14 C13 H13 120.3
C12 C13 H13 120.3
C13 C14 C15 121.7(2)
C13 C14 H14 119.1
C15 C14 H14 119.1
C14 C15 C16 117.8(2)
C14 C15 C19 121.0(3)
C16 C15 C19 121.1(3)
C17 C16 C15 121.3(3)
C17 C16 H16 119.4
C15 C16 H16 119.4
C16 C17 C12 119.8(2)
C16 C17 H17 120.1
C12 C17 H17 120.1
C3 C18 H18A 109.5
C3 C18 H18B 109.5
H18A C18 H18B 109.5
C3 C18 H18C 109.5
H18A C18 H18C 109.5
H18B C18 H18C 109.5
C15 C19 H19A 109.5
C15 C19 H19B 109.5
H19A C19 H19B 109.5
C15 C19 H19C 109.5
H19A C19 H19C 109.5
H19B C19 H19C 109.5
C7 N1 C6 127.6(2)
C7 N1 H1N 116.1(16)
C6 N1 H1N 116.3(16)
C8 N2 C7 118.18(18)
O1 S1 O2 119.10(13)
O1 S1 C9 107.38(10)
O2 S1 C9 107.77(12)
O1 S1 C12 109.23(11)
O2 S1 C12 107.34(11)
C9 S1 C12 105.18(11)

loop_
_geom_bond_atom_site_label_1
_geom_bond_atom_site_label_2
_geom_bond_distance
C1 C2 1.375(3)
C1 C6 1.378(3)
C1 H1 0.9300
C2 C3 1.369(4)
C2 H2 0.9300
C3 C4 1.383(4)
C3 C18 1.514(4)
C4 C5 1.375(3)
C4 H4 0.9300
C5 C6 1.381(3)
C5 H5 0.9300
C6 N1 1.414(3)
C7 N2 1.345(3)
C7 N1 1.357(3)
C7 C11 1.404(3)
C8 N2 1.331(3)
C8 C9 1.373(3)
C8 H8 0.9300
C9 C10 1.387(3)
C9 S1 1.754(2)
C10 C11 1.363(3)
C10 H10 0.9300
C11 H11 0.9300
C12 C17 1.376(3)
C12 C13 1.377(3)
C12 S1 1.755(2)
C13 C14 1.376(4)
C13 H13 0.9300
C14 C15 1.378(4)
C14 H14 0.9300
C15 C16 1.384(4)
C15 C19 1.506(4)
C16 C17 1.374(3)
C16 H16 0.9300
C17 H17 0.9300
C18 H18A 0.9600
C18 H18B 0.9600
C18 H18C 0.9600
C19 H19A 0.9600
C19 H19B 0.9600
C19 H19C 0.9600
N1 H1N 0.92(3)
O1 S1 1.4331(18)
O2 S1 1.4335(19)

loop_
_geom_torsion_atom_site_label_1
_geom_torsion_atom_site_label_2
_geom_torsion_atom_site_label_3
_geom_torsion_atom_site_label_4
_geom_torsion
C6 C1 C2 C3 1.6(4)
C1 C2 C3 C4 0.1(4)
C1 C2 C3 C18 179.5(3)
C2 C3 C4 C5 -1.7(4)
C18 C3 C4 C5 178.9(3)
C3 C4 C5 C6 1.6(4)
C2 C1 C6 C5 -1.7(4)
C2 C1 C6 N1 -177.8(2)
C4 C5 C6 C1 0.2(4)
C4 C5 C6 N1 176.4(2)
N2 C8 C9 C10 -1.0(4)
N2 C8 C9 S1 -176.6(2)
C8 C9 C10 C11 1.4(4)
S1 C9 C10 C11 177.0(2)
C9 C10 C11 C7 0.0(4)
N2 C7 C11 C10 -1.9(4)
N1 C7 C11 C10 179.6(3)
C17 C12 C13 C14 -0.4(4)
S1 C12 C13 C14 -179.60(19)
C12 C13 C14 C15 0.2(4)
C13 C14 C15 C16 0.3(4)
C13 C14 C15 C19 -179.6(2)
C14 C15 C16 C17 -0.6(4)
C19 C15 C16 C17 179.3(2)
C15 C16 C17 C12 0.4(4)
C13 C12 C17 C16 0.1(4)
S1 C12 C17 C16 179.33(19)
N2 C7 N1 C6 174.7(3)
C11 C7 N1 C6 -6.7(5)
C1 C6 N1 C7 -50.5(4)
C5 C6 N1 C7 133.4(3)
C9 C8 N2 C7 -0.9(4)
N1 C7 N2 C8 -179.1(2)
C11 C7 N2 C8 2.3(4)
C8 C9 S1 O1 1.1(3)
C10 C9 S1 O1 -174.4(2)
C8 C9 S1 O2 130.6(2)
C10 C9 S1 O2 -44.9(2)
C8 C9 S1 C12 -115.2(2)
C10 C9 S1 C12 69.4(2)
C17 C12 S1 O1 -48.3(2)
C13 C12 S1 O1 131.0(2)
C17 C12 S1 O2 -178.69(18)
C13 C12 S1 O2 0.6(2)
C17 C12 S1 C9 66.7(2)
C13 C12 S1 C9 -114.0(2)
